data_7229716
loop_
_publ_author_name
'Karimata, Ayumu'
'Suzuki, Shuichi'
'Kozaki, Masatoshi'
'Okada, Keiji'

_publ_section_title
;
 Stereoelectronic control of oxidation potentials of
 3,7-bis(diarylamino)phenothiazines
;
_journal_issue 88
_journal_name_full 'RSC Advances'
_journal_page_first 56144
_journal_paper_doi 10.1039/C7RA12600J
_journal_volume 7
_journal_year 2017
_chemical_formula_moiety 'C41 H33 N3 O3 S'
_chemical_formula_sum 'C41 H33 N3 O3 S'
_chemical_formula_weight 647.79
_space_group_IT_number 62
_symmetry_cell_setting orthorhombic
_symmetry_Int_Tables_number 62
_symmetry_space_group_name_Hall '-P 2ac 2n'
_symmetry_space_group_name_H-M 'P n m a'
_atom_sites_solution_hydrogens geom
_atom_sites_solution_primary direct
_atom_sites_solution_secondary difmap
_audit_update_record
;
2017-09-02 deposited with the CCDC.
2017-12-05 downloaded from the CCDC.
;
_cell_angle_alpha 90.0000
_cell_angle_beta 90.0000
_cell_angle_gamma 90.0000
_cell_formula_units_Z 4
_cell_length_a 28.24(3)
_cell_length_b 20.01(2)
_cell_length_c 5.663(6)
_cell_measurement_reflns_used 5564
_cell_measurement_temperature 200
_cell_measurement_theta_max 27.48
_cell_measurement_theta_min 4.07
_cell_volume 3200(6)
_computing_cell_refinement CrystalClear
_computing_data_collection 'CrystalClear (Rigaku Inc., 2008)'
_computing_data_reduction CrystalClear
_computing_molecular_graphics 'CrystalStructure 4.0'
_computing_publication_material 'CrystalStructure 4.0 (Rigaku, 2010)'
_computing_structure_refinement 'CRYSTALS (Carruthers, et al., 1999)'
_computing_structure_solution 'SHELXS97 (Sheldrick, 2008)'
_diffrn_ambient_temperature 200
_diffrn_detector_area_resol_mean 7.111
_diffrn_measured_fraction_theta_full 0.992
_diffrn_measured_fraction_theta_max 0.992
_diffrn_measurement_device_type 'Rigaku Saturn724'
_diffrn_measurement_method \w
_diffrn_radiation_type 'Mo K\a'
_diffrn_radiation_wavelength 0.71075
_diffrn_reflns_av_R_equivalents 0.0837
_diffrn_reflns_limit_h_max 36
_diffrn_reflns_limit_h_min -35
_diffrn_reflns_limit_k_max 25
_diffrn_reflns_limit_k_min -25
_diffrn_reflns_limit_l_max 7
_diffrn_reflns_limit_l_min -7
_diffrn_reflns_number 30996
_diffrn_reflns_theta_full 27.51
_diffrn_reflns_theta_max 27.51
_diffrn_standards_number 0
_exptl_absorpt_coefficient_mu 0.147
_exptl_absorpt_correction_T_max 0.997
_exptl_absorpt_correction_T_min 0.838
_exptl_absorpt_correction_type multi-scan
_exptl_absorpt_process_details 'REQAB (Rigaku, 1998)'
_exptl_crystal_colour colorless
_exptl_crystal_density_diffrn 1.327
_exptl_crystal_density_method 'not measured'
_exptl_crystal_description needle
_exptl_crystal_F_000 1328.00
_exptl_crystal_size_max 0.300
_exptl_crystal_size_mid 0.020
_exptl_crystal_size_min 0.020
_refine_diff_density_max 1.430
_refine_diff_density_min -0.571
_refine_ls_extinction_method none
_refine_ls_goodness_of_fit_ref 1.724
_refine_ls_hydrogen_treatment constr
_refine_ls_number_parameters 253
_refine_ls_number_reflns 3762
_refine_ls_R_factor_gt 0.0937
_refine_ls_shift/su_max 0.000
_refine_ls_structure_factor_coef Fsqd
_refine_ls_weighting_details 'w = 1/[0.0010Fo^2^ + 1.0000\s(Fo^2^)]/(4Fo^2^)'
_refine_ls_weighting_scheme calc
_refine_ls_wR_factor_ref 0.2277
_reflns_number_gt 2558
_reflns_number_total 3762
_reflns_threshold_expression F^2^>2.0\s(F^2^)
_cod_data_source_file c7ra12600j2.cif
_cod_data_source_block 1f_PTZ_PXZ2
_cod_original_cell_volume 3201(6)
_cod_database_code 7229716

loop_
_symmetry_equiv_pos_site_id
_symmetry_equiv_pos_as_xyz
1 +X,+Y,+Z
2 1/2-X,1/2+Y,1/2+Z
3 +X,1/2-Y,+Z
4 1/2-X,-Y,1/2+Z
5 -X,-Y,-Z
6 1/2+X,1/2-Y,1/2-Z
7 -X,1/2+Y,-Z
8 1/2+X,+Y,1/2-Z

loop_
_atom_site_label
_atom_site_type_symbol
_atom_site_fract_x
_atom_site_fract_y
_atom_site_fract_z
_atom_site_U_iso_or_equiv
_atom_site_adp_type
_atom_site_occupancy
_atom_site_symmetry_multiplicity
_atom_site_calc_flag
_atom_site_refinement_flags
S1 S 0.07602(4) 0.2500 0.5623(2) 0.0394(4) Uani 1.0 4 d .
O1 O 0.16222(8) -0.11066(11) 0.8725(5) 0.0548(8) Uani 1.0 8 d .
O2 O 0.1769(5) 0.2500 0.103(3) 0.276(8) Uani 1.0 4 d .
N1 N 0.00815(11) 0.2500 0.9615(7) 0.0326(10) Uani 1.0 4 d .
N2 N 0.11383(9) 0.01204(12) 0.8692(5) 0.0408(8) Uani 1.0 8 d .
C1 C 0.06840(10) 0.18398(14) 0.7626(6) 0.0326(8) Uani 1.0 8 d .
C2 C 0.09460(10) 0.12520(14) 0.7412(6) 0.0350(9) Uani 1.0 8 d .
C3 C 0.08606(11) 0.07191(15) 0.8892(6) 0.0367(9) Uani 1.0 8 d .
C4 C 0.05091(11) 0.07689(15) 1.0566(6) 0.0385(9) Uani 1.0 8 d .
C5 C 0.02562(11) 0.13510(14) 1.0880(6) 0.0357(9) Uani 1.0 8 d .
C6 C 0.03393(10) 0.18981(13) 0.9391(6) 0.0296(8) Uani 1.0 8 d .
C7 C -0.03163(15) 0.250000(10) 1.1202(9) 0.0398(13) Uani 1.0 4 d .
C8 C 0.17093(11) -0.06250(16) 1.0442(6) 0.0394(10) Uani 1.0 8 d .
C9 C 0.20411(11) -0.07820(19) 1.2120(7) 0.0475(11) Uani 1.0 8 d .
C10 C 0.21586(12) -0.0322(2) 1.3834(7) 0.0535(12) Uani 1.0 8 d .
C11 C 0.19433(11) 0.0298(2) 1.3823(7) 0.0517(11) Uani 1.0 8 d .
C12 C 0.16052(11) 0.04512(17) 1.2142(6) 0.0452(10) Uani 1.0 8 d .
C13 C 0.14815(10) -0.00149(15) 1.0435(6) 0.0353(9) Uani 1.0 8 d .
C14 C 0.09950(11) -0.04004(14) 0.7205(6) 0.0344(9) Uani 1.0 8 d .
C15 C 0.06142(11) -0.03443(15) 0.5680(6) 0.0384(9) Uani 1.0 8 d .
C16 C 0.04975(11) -0.08558(15) 0.4150(6) 0.0408(10) Uani 1.0 8 d .
C17 C 0.07572(12) -0.14375(15) 0.4151(7) 0.0447(10) Uani 1.0 8 d .
C18 C 0.11308(12) -0.15101(15) 0.5683(7) 0.0444(10) Uani 1.0 8 d .
C19 C 0.12436(11) -0.09986(15) 0.7228(6) 0.0375(9) Uani 1.0 8 d .
C20 C 0.2004(6) 0.2855(6) 0.281(3) 0.118(5) Uani 0.5000 8 d .
C21 C 0.2495(6) 0.2776(13) 0.198(4) 0.232(13) Uani 0.5000 8 d .
C22 C 0.2527(5) 0.2500 -0.049(4) 0.177(6) Uani 1.0 4 d .
C23 C 0.2077(5) 0.2110(9) -0.050(4) 0.177(8) Uani 0.5000 8 d .
H1 H 0.1176 0.1213 0.6243 0.0419 Uiso 1.0 8 calc R
H2 H 0.0441 0.0398 1.1498 0.0464 Uiso 1.0 8 calc R
H3 H 0.0031 0.1379 1.2073 0.0430 Uiso 1.0 8 calc R
H4 H -0.0207 0.2500 1.2807 0.0477 Uiso 1.0 4 calc R
H5 H -0.0505 0.2108 1.0927 0.0477 Uiso 0.5000 8 calc R
H6 H -0.0505 0.2892 1.0927 0.0477 Uiso 0.5000 8 calc R
H7 H 0.2187 -0.1198 1.2091 0.0570 Uiso 1.0 8 calc R
H8 H 0.2381 -0.0427 1.4988 0.0640 Uiso 1.0 8 calc R
H9 H 0.2027 0.0615 1.4950 0.0620 Uiso 1.0 8 calc R
H10 H 0.1457 0.0866 1.2154 0.0542 Uiso 1.0 8 calc R
H11 H 0.0436 0.0046 0.5679 0.0459 Uiso 1.0 8 calc R
H12 H 0.0241 -0.0809 0.3135 0.0489 Uiso 1.0 8 calc R
H13 H 0.0683 -0.1779 0.3103 0.0538 Uiso 1.0 8 calc R
H14 H 0.1308 -0.1902 0.5700 0.0531 Uiso 1.0 8 calc R

loop_
_atom_site_aniso_label
_atom_site_aniso_U_11
_atom_site_aniso_U_22
_atom_site_aniso_U_33
_atom_site_aniso_U_12
_atom_site_aniso_U_13
_atom_site_aniso_U_23
S1 0.0553(8) 0.0340(6) 0.0289(6) 0.0000 0.0090(5) 0.0000
O1 0.0599(15) 0.0358(13) 0.0687(18) 0.0084(11) -0.0191(14) -0.0010(13)
O2 0.221(12) 0.349(19) 0.259(17) 0.0000 -0.014(13) 0.0000
N1 0.0323(19) 0.0314(19) 0.034(2) 0.0000 0.0041(16) 0.0000
N2 0.0526(16) 0.0306(14) 0.0391(16) 0.0069(12) -0.0145(14) -0.0031(12)
C1 0.0362(16) 0.0345(16) 0.0272(16) -0.0025(13) 0.0003(13) -0.0032(13)
C2 0.0382(17) 0.0355(17) 0.0312(17) 0.0002(13) 0.0015(14) -0.0057(13)
C3 0.0469(18) 0.0288(15) 0.0345(18) -0.0006(14) -0.0070(15) -0.0038(13)
C4 0.053(2) 0.0323(16) 0.0307(18) -0.0058(14) -0.0028(15) 0.0067(14)
C5 0.0428(18) 0.0342(16) 0.0302(17) -0.0028(14) 0.0042(14) -0.0012(13)
C6 0.0305(15) 0.0283(15) 0.0301(16) -0.0023(12) 0.0003(13) -0.0036(13)
C7 0.040(3) 0.042(3) 0.038(3) 0.0000 0.006(2) 0.0000
C8 0.0361(18) 0.0419(19) 0.040(2) -0.0006(15) -0.0007(15) 0.0041(16)
C9 0.0348(18) 0.053(3) 0.055(3) 0.0037(15) 0.0002(16) 0.0168(18)
C10 0.0365(19) 0.081(3) 0.043(3) -0.0040(19) -0.0056(16) 0.009(2)
C11 0.0351(18) 0.077(3) 0.042(3) -0.0026(18) -0.0046(16) -0.0068(19)
C12 0.0417(18) 0.055(3) 0.039(2) 0.0016(16) -0.0002(15) -0.0050(17)
C13 0.0303(16) 0.0451(19) 0.0306(17) 0.0005(14) -0.0033(13) 0.0024(14)
C14 0.0442(18) 0.0300(16) 0.0291(17) -0.0018(14) -0.0004(14) 0.0014(13)
C15 0.0486(19) 0.0355(17) 0.0311(18) 0.0006(14) -0.0017(15) 0.0040(14)
C16 0.050(2) 0.0375(18) 0.0353(19) -0.0077(15) -0.0077(15) 0.0024(15)
C17 0.061(3) 0.0290(17) 0.044(2) -0.0089(15) 0.0029(18) -0.0057(15)
C18 0.053(2) 0.0256(16) 0.054(3) -0.0017(14) 0.0027(18) -0.0030(16)
C19 0.0418(18) 0.0309(17) 0.0397(19) -0.0003(14) 0.0005(15) 0.0063(14)
C20 0.170(14) 0.109(9) 0.074(8) -0.037(9) 0.013(8) -0.027(7)
C21 0.138(13) 0.32(5) 0.23(2) -0.15(2) -0.029(15) -0.03(2)
C22 0.126(10) 0.104(8) 0.303(19) 0.0000 0.109(12) 0.0000
C23 0.117(11) 0.180(15) 0.23(2) -0.023(10) 0.072(13) -0.118(14)

loop_
_atom_type_symbol
_atom_type_description
_atom_type_scat_dispersion_real
_atom_type_scat_dispersion_imag
_atom_type_scat_source
C C 0.0033 0.0016
;
International Tables for Crystallography
(1992, Vol. C, Tables 4.2.6.8 and 6.1.1.4)
;
H H 0.0000 0.0000
;
International Tables for Crystallography
(1992, Vol. C, Table 6.1.1.4)
;
N N 0.0061 0.0033
;
International Tables for Crystallography
(1992, Vol. C, Tables 4.2.6.8 and 6.1.1.4)
;
O O 0.0106 0.0060
;
International Tables for Crystallography
(1992, Vol. C, Tables 4.2.6.8 and 6.1.1.4)
;
S S 0.1246 0.1234
;
International Tables for Crystallography
(1992, Vol. C, Tables 4.2.6.8 and 6.1.1.4)
;

loop_
_geom_angle_atom_site_label_1
_geom_angle_atom_site_label_2
_geom_angle_atom_site_label_3
_geom_angle
_geom_angle_publ_flag
_geom_angle_site_symmetry_1
_geom_angle_site_symmetry_3
C1 S1 C1 97.69(17) yes . 3_555
C8 O1 C19 117.2(3) yes . .
C20 O2 C20 61.0(10) yes . 3_555
C20 O2 C23 114.8(13) yes . .
C20 O2 C23 82.7(11) yes . 3_555
C20 O2 C23 82.7(11) yes 3_555 .
C20 O2 C23 114.8(13) yes 3_555 3_555
C23 O2 C23 64.9(12) yes . 3_555
C6 N1 C6 116.9(3) yes . 3_555
C6 N1 C7 117.28(19) yes . .
C6 N1 C7 117.28(19) yes 3_555 .
C3 N2 C13 118.7(3) yes . .
C3 N2 C14 120.7(3) yes . .
C13 N2 C14 118.5(3) yes . .
S1 C1 C2 120.9(3) yes . .
S1 C1 C6 118.9(3) yes . .
C2 C1 C6 120.1(3) yes . .
C1 C2 C3 120.5(3) yes . .
N2 C3 C2 120.2(3) yes . .
N2 C3 C4 120.6(3) yes . .
C2 C3 C4 119.3(3) yes . .
C3 C4 C5 121.6(3) yes . .
C4 C5 C6 119.7(3) yes . .
N1 C6 C1 119.6(3) yes . .
N1 C6 C5 121.7(3) yes . .
C1 C6 C5 118.7(3) yes . .
O1 C8 C9 116.5(3) yes . .
O1 C8 C13 121.9(3) yes . .
C9 C8 C13 121.5(4) yes . .
C8 C9 C10 119.9(4) yes . .
C9 C10 C11 119.4(4) yes . .
C10 C11 C12 120.4(4) yes . .
C11 C12 C13 120.3(4) yes . .
N2 C13 C8 119.5(3) yes . .
N2 C13 C12 122.1(3) yes . .
C8 C13 C12 118.4(3) yes . .
N2 C14 C15 122.7(3) yes . .
N2 C14 C19 119.4(3) yes . .
C15 C14 C19 118.0(3) yes . .
C14 C15 C16 121.1(3) yes . .
C15 C16 C17 120.0(3) yes . .
C16 C17 C18 119.9(3) yes . .
C17 C18 C19 119.9(3) yes . .
O1 C19 C14 122.2(3) yes . .
O1 C19 C18 116.8(3) yes . .
C14 C19 C18 121.0(3) yes . .
O2 C20 C20 59.5(8) yes . 3_555
O2 C20 C21 99.3(13) yes . .
O2 C20 C21 80.4(10) yes . 3_555
O2 C20 C23 49.8(9) yes . 3_555
C20 C20 C21 83.8(14) yes 3_555 .
C20 C20 C21 49.2(10) yes 3_555 3_555
C20 C20 C23 92.1(10) yes 3_555 3_555
C21 C20 C21 34.6(12) yes . 3_555
C21 C20 C23 65.5(10) yes . 3_555
C21 C20 C23 72.9(9) yes 3_555 3_555
C20 C21 C20 47.0(9) yes . 3_555
C20 C21 C21 96.2(17) yes . 3_555
C20 C21 C22 113.0(14) yes . .
C20 C21 C23 68.1(10) yes . 3_555
C20 C21 C21 49.2(13) yes 3_555 3_555
C20 C21 C22 91.6(12) yes 3_555 .
C20 C21 C23 78.9(10) yes 3_555 3_555
C21 C21 C22 68.5(16) yes 3_555 .
C21 C21 C23 97.1(17) yes 3_555 3_555
C22 C21 C23 51.5(9) yes . 3_555
C21 C22 C21 42.9(14) yes . 3_555
C21 C22 C23 98.3(14) yes . .
C21 C22 C23 76.2(13) yes . 3_555
C21 C22 C23 76.2(13) yes 3_555 .
C21 C22 C23 98.3(14) yes 3_555 3_555
C23 C22 C23 63.1(10) yes . 3_555
O2 C23 C20 47.4(10) yes . 3_555
O2 C23 C21 82.1(13) yes . 3_555
O2 C23 C22 103.1(13) yes . .
O2 C23 C23 57.5(10) yes . 3_555
C20 C23 C21 46.4(9) yes 3_555 3_555
C20 C23 C22 94.0(13) yes 3_555 .
C20 C23 C23 87.9(13) yes 3_555 3_555
C21 C23 C22 52.3(11) yes 3_555 .
C21 C23 C23 82.9(13) yes 3_555 3_555
C22 C23 C23 58.5(9) yes . 3_555
C1 C2 H1 120.183 no . .
C3 C2 H1 119.322 no . .
C3 C4 H2 118.789 no . .
C5 C4 H2 119.616 no . .
C4 C5 H3 119.905 no . .
C6 C5 H3 120.354 no . .
N1 C7 H4 109.811 no . .
N1 C7 H5 109.346 no . .
N1 C7 H5 109.346 no . 3_555
N1 C7 H6 109.346 no . .
N1 C7 H6 109.346 no . 3_555
H4 C7 H5 109.440 no . .
H4 C7 H5 109.440 no . 3_555
H4 C7 H6 109.440 no . .
H4 C7 H6 109.440 no . 3_555
H5 C7 H5 109.444 no . 3_555
H5 C7 H6 109.444 no . .
H5 C7 H6 0.000 no . 3_555
H5 C7 H6 0.000 no 3_555 .
H5 C7 H6 109.444 no 3_555 3_555
H6 C7 H6 109.444 no . 3_555
C8 C9 H7 119.789 no . .
C10 C9 H7 120.261 no . .
C9 C10 H8 120.387 no . .
C11 C10 H8 120.205 no . .
C10 C11 H9 119.838 no . .
C12 C11 H9 119.784 no . .
C11 C12 H10 120.199 no . .
C13 C12 H10 119.495 no . .
C14 C15 H11 119.347 no . .
C16 C15 H11 119.539 no . .
C15 C16 H12 119.929 no . .
C17 C16 H12 120.074 no . .
C16 C17 H13 120.117 no . .
C18 C17 H13 119.935 no . .
C17 C18 H14 120.576 no . .
C19 C18 H14 119.566 no . .

loop_
_geom_bond_atom_site_label_1
_geom_bond_atom_site_label_2
_geom_bond_distance
_geom_bond_publ_flag
_geom_bond_site_symmetry_2
S1 C1 1.755(4) yes .
S1 C1 1.755(4) yes 3_555
O1 C8 1.391(5) yes .
O1 C19 1.382(5) yes .
O2 C20 1.401(19) yes .
O2 C20 1.401(19) yes 3_555
O2 C23 1.45(3) yes .
O2 C23 1.45(3) yes 3_555
N1 C6 1.413(4) yes .
N1 C6 1.413(4) yes 3_555
N1 C7 1.439(6) yes .
N2 C3 1.437(4) yes .
N2 C13 1.410(4) yes .
N2 C14 1.400(4) yes .
C1 C2 1.395(5) yes .
C1 C6 1.400(5) yes .
C2 C3 1.378(5) yes .
C3 C4 1.376(5) yes .
C4 C5 1.378(5) yes .
C5 C6 1.402(5) yes .
C8 C9 1.371(5) yes .
C8 C13 1.380(5) yes .
C9 C10 1.379(6) yes .
C10 C11 1.382(6) yes .
C11 C12 1.383(5) yes .
C12 C13 1.388(5) yes .
C14 C15 1.384(5) yes .
C14 C19 1.388(5) yes .
C15 C16 1.381(5) yes .
C16 C17 1.376(5) yes .
C17 C18 1.374(5) yes .
C18 C19 1.384(5) yes .
C20 C20 1.423(18) yes 3_555
C20 C21 1.47(3) yes .
C20 C21 1.93(3) yes 3_555
C20 C23 1.89(3) yes 3_555
C21 C21 1.10(4) yes 3_555
C21 C22 1.51(3) yes .
C21 C23 1.85(3) yes 3_555
C22 C23 1.492(19) yes .
C22 C23 1.492(19) yes 3_555
C23 C23 1.56(3) yes 3_555
C2 H1 0.930 no .
C4 H2 0.930 no .
C5 H3 0.930 no .
C7 H4 0.960 no .
C7 H5 0.960 no .
C7 H5 0.960 no 3_555
C7 H6 0.960 no .
C7 H6 0.960 no 3_555
C9 H7 0.930 no .
C10 H8 0.930 no .
C11 H9 0.930 no .
C12 H10 0.930 no .
C15 H11 0.930 no .
C16 H12 0.930 no .
C17 H13 0.930 no .
C18 H14 0.930 no .

loop_
_geom_contact_atom_site_label_1
_geom_contact_atom_site_label_2
_geom_contact_distance
_geom_contact_publ_flag
_geom_contact_site_symmetry_2
S1 N1 2.964(5) no .
S1 C2 2.746(4) no 3_555
S1 C6 2.724(4) no 3_555
O1 N2 2.810(4) no .
N1 C1 2.431(5) no 3_555
N1 C5 2.459(4) no 3_555
C1 C4 2.758(5) no .
C1 C6 2.886(5) no 3_555
C2 C5 2.773(5) no .
C2 C13 3.413(5) no .
C2 C14 3.312(6) no .
C2 C15 3.471(6) no .
C3 C6 2.796(5) no .
C3 C12 2.846(5) no .
C3 C15 2.885(5) no .
C4 C12 3.284(6) no .
C4 C13 3.164(5) no .
C4 C14 3.314(5) no .
C4 C15 3.565(5) no .
C5 C7 2.817(5) no .
C8 C11 2.742(6) no .
C8 C14 2.763(5) no .
C9 C12 2.758(6) no .
C9 C19 3.597(6) no .
C10 C13 2.782(5) no .
C13 C19 2.762(5) no .
C14 C17 2.784(5) no .
C15 C18 2.752(5) no .
C16 C19 2.749(5) no .
O1 C10 3.526(6) no 1_554
O1 C21 3.49(2) no 2_545
N2 C11 3.591(6) no 1_554
C7 C18 3.511(6) no 5_557
C7 C18 3.511(6) no 7_557
C9 C11 3.557(6) no 4_554
C9 C18 3.578(6) no 1_556
C10 O1 3.526(6) no 1_556
C10 C19 3.494(6) no 1_556
C11 N2 3.591(6) no 1_556
C11 C9 3.557(6) no 4_555
C11 C14 3.577(6) no 1_556
C12 C20 3.591(14) no 3_556
C14 C11 3.577(6) no 1_554
C18 C7 3.511(6) no 5_557
C18 C9 3.578(6) no 1_554
C19 C10 3.494(6) no 1_554
C20 C12 3.591(14) no 3_554
C21 O1 3.49(2) no 2_554
S1 H1 2.8525 no .
S1 H1 2.8525 no 3_555
O1 H7 2.4931 no .
O1 H14 2.5013 no .
N1 H3 2.6449 no .
N1 H3 2.6449 no 3_555
N2 H1 2.5913 no .
N2 H2 2.5901 no .
N2 H10 2.6235 no .
N2 H11 2.6216 no .
C1 H3 3.2553 no .
C2 H2 3.2097 no .
C2 H10 3.1450 no .
C2 H11 2.9778 no .
C3 H3 3.2372 no .
C3 H10 2.5176 no .
C3 H11 2.5624 no .
C4 H1 3.2132 no .
C4 H10 2.8312 no .
C4 H11 3.1297 no .
C5 H4 2.8612 no .
C5 H5 2.6299 no .
C5 H6 2.6299 no 3_555
C6 H1 3.2615 no .
C6 H2 3.2427 no .
C6 H4 2.7511 no .
C6 H5 2.5720 no .
C6 H5 3.2236 no 3_555
C6 H6 3.2236 no .
C6 H6 2.5720 no 3_555
C7 H3 2.4985 no .
C7 H3 2.4985 no 3_555
C8 H8 3.2219 no .
C8 H10 3.2180 no .
C9 H9 3.2232 no .
C10 H10 3.2375 no .
C11 H7 3.2262 no .
C12 H2 3.3087 no .
C12 H8 3.2375 no .
C13 H1 3.5240 no .
C13 H2 3.1106 no .
C13 H7 3.2347 no .
C13 H9 3.2403 no .
C14 H1 3.3138 no .
C14 H2 3.3034 no .
C14 H12 3.2428 no .
C14 H14 3.2462 no .
C15 H1 3.5111 no .
C15 H13 3.2275 no .
C16 H14 3.2235 no .
C17 H11 3.2232 no .
C18 H12 3.2200 no .
C19 H11 3.2168 no .
C19 H13 3.2262 no .
H1 H10 3.5098 no .
H1 H11 3.1501 no .
H2 H3 2.3018 no .
H2 H10 3.0402 no .
H2 H11 3.3701 no .
H3 H4 2.3789 no .
H3 H5 2.2008 no .
H3 H5 3.4467 no 3_555
H3 H6 3.4467 no .
H3 H6 2.2008 no 3_555
H7 H8 2.3180 no .
H8 H9 2.3124 no .
H9 H10 2.3126 no .
H11 H12 2.3032 no .
H12 H13 2.3088 no .
H13 H14 2.3108 no .
S1 H4 3.1618 no 1_554
O1 H8 3.3044 no 1_554
O2 H10 3.4459 no 1_554
O2 H10 3.4459 no 3_554
N1 H13 3.0179 no 5_556
N1 H13 3.0179 no 7_556
N2 H9 3.4304 no 1_554
C1 H12 3.3563 no 5_556
C2 H9 3.5897 no 1_554
C2 H10 3.3978 no 1_554
C2 H12 3.4810 no 5_556
C3 H12 3.3205 no 5_556
C4 H11 3.2435 no 1_556
C4 H12 3.5586 no 1_556
C4 H12 2.9808 no 5_556
C5 H12 2.8839 no 5_556
C5 H13 3.5851 no 5_556
C6 H12 3.0795 no 5_556
C6 H13 3.2221 no 5_556
C7 H13 3.0157 no 5_556
C7 H13 3.0157 no 7_556
C7 H14 3.5141 no 5_557
C7 H14 3.5141 no 7_557
C8 H8 3.3319 no 4_554
C8 H9 3.5804 no 4_554
C9 H8 3.1585 no 4_554
C9 H9 2.9242 no 4_554
C10 H8 2.9461 no 4_554
C10 H9 3.2365 no 4_554
C11 H1 3.1510 no 1_556
C11 H7 3.5632 no 4_555
C11 H8 2.9031 no 4_554
C12 H1 3.0314 no 1_556
C12 H8 3.1134 no 4_554
C13 H8 3.3423 no 4_554
C14 H3 3.5206 no 5_557
C15 H2 2.8383 no 1_554
C15 H2 3.3843 no 5_557
C15 H3 3.0370 no 5_557
C15 H11 3.1207 no 5_556
C15 H12 3.4071 no 5_556
C16 H2 2.9297 no 1_554
C16 H3 2.8097 no 5_557
C16 H11 3.0953 no 5_556
C17 H3 3.0885 no 5_557
C17 H4 3.1479 no 5_557
C17 H5 3.2528 no 5_556
C17 H5 3.1750 no 5_557
C17 H6 3.2528 no 7_546
C17 H6 3.1750 no 7_547
C18 H3 3.5282 no 5_557
C18 H4 3.3870 no 5_557
C18 H5 2.8718 no 5_557
C18 H6 2.8718 no 7_547
C18 H14 3.2171 no 3_545
C19 H5 3.2219 no 5_557
C19 H6 3.2219 no 7_547
C20 H1 3.5672 no 3_555
C20 H9 3.2929 no 3_554
C20 H10 3.0111 no 3_554
C21 H7 3.5639 no 2_553
C21 H14 3.5189 no 2_554
C22 H7 3.0523 no 2_553
C22 H7 3.0523 no 4_553
C22 H14 3.5668 no 2_554
C22 H14 3.5668 no 4_554
C23 H7 3.0845 no 4_553
C23 H10 3.3940 no 1_554
H1 C11 3.1510 no 1_554
H1 C12 3.0314 no 1_554
H1 C20 3.5672 no 3_555
H1 H9 2.7832 no 1_554
H1 H10 2.5445 no 1_554
H2 C15 2.8383 no 1_556
H2 C15 3.3843 no 5_557
H2 C16 2.9297 no 1_556
H2 H2 3.4117 no 5_557
H2 H11 2.4705 no 1_556
H2 H11 3.0793 no 5_557
H2 H12 2.6496 no 1_556
H2 H12 3.3573 no 5_556
H3 C14 3.5206 no 5_557
H3 C15 3.0370 no 5_557
H3 C16 2.8097 no 5_557
H3 C17 3.0885 no 5_557
H3 C18 3.5282 no 5_557
H3 H11 3.5480 no 1_556
H3 H11 3.3890 no 5_557
H3 H12 3.2542 no 5_556
H3 H12 3.0414 no 5_557
H3 H13 3.4881 no 5_557
H4 S1 3.1618 no 1_556
H4 C17 3.1479 no 5_557
H4 C17 3.1479 no 7_557
H4 C18 3.3870 no 5_557
H4 C18 3.3870 no 7_557
H4 H13 3.0422 no 5_557
H4 H13 3.0422 no 7_557
H4 H14 3.4380 no 5_557
H4 H14 3.4380 no 7_557
H5 C17 3.2528 no 5_556
H5 C17 3.1750 no 5_557
H5 C18 2.8718 no 5_557
H5 C19 3.2219 no 5_557
H5 H12 3.5513 no 5_556
H5 H13 2.4276 no 5_556
H5 H13 3.4810 no 5_557
H5 H13 3.2272 no 7_556
H5 H14 2.9936 no 5_557
H5 H14 3.5657 no 7_557
H6 C17 3.2528 no 7_556
H6 C17 3.1750 no 7_557
H6 C18 2.8718 no 7_557
H6 C19 3.2219 no 7_557
H6 H12 3.5513 no 7_556
H6 H13 3.2272 no 5_556
H6 H13 2.4276 no 7_556
H6 H13 3.4810 no 7_557
H6 H14 3.5657 no 5_557
H6 H14 2.9936 no 7_557
H7 C11 3.5632 no 4_554
H7 C21 3.5639 no 2_546
H7 C22 3.0523 no 2_546
H7 C23 3.0845 no 4_556
H7 H9 2.7852 no 4_554
H7 H14 3.5120 no 1_556
H8 O1 3.3044 no 1_556
H8 C8 3.3319 no 4_555
H8 C9 3.1585 no 4_555
H8 C10 2.9461 no 4_555
H8 C11 2.9031 no 4_555
H8 C12 3.1134 no 4_555
H8 C13 3.3423 no 4_555
H8 H8 3.3747 no 4_554
H8 H8 3.3747 no 4_555
H8 H9 3.3288 no 4_554
H8 H9 3.2923 no 4_555
H9 N2 3.4304 no 1_556
H9 C2 3.5897 no 1_556
H9 C8 3.5804 no 4_555
H9 C9 2.9242 no 4_555
H9 C10 3.2365 no 4_555
H9 C20 3.2929 no 3_556
H9 H1 2.7832 no 1_556
H9 H7 2.7852 no 4_555
H9 H8 3.2923 no 4_554
H9 H8 3.3288 no 4_555
H10 O2 3.4459 no 1_556
H10 C2 3.3978 no 1_556
H10 C20 3.0111 no 3_556
H10 C23 3.3940 no 1_556
H10 H1 2.5445 no 1_556
H11 C4 3.2435 no 1_554
H11 C15 3.1207 no 5_556
H11 C16 3.0953 no 5_556
H11 H2 2.4705 no 1_554
H11 H2 3.0793 no 5_557
H11 H3 3.5480 no 1_554
H11 H3 3.3890 no 5_557
H11 H11 2.5844 no 5_556
H11 H12 2.5360 no 5_556
H12 C1 3.3563 no 5_556
H12 C2 3.4810 no 5_556
H12 C3 3.3205 no 5_556
H12 C4 3.5586 no 1_554
H12 C4 2.9808 no 5_556
H12 C5 2.8839 no 5_556
H12 C6 3.0795 no 5_556
H12 C15 3.4071 no 5_556
H12 H2 2.6496 no 1_554
H12 H2 3.3573 no 5_556
H12 H3 3.2542 no 5_556
H12 H3 3.0414 no 5_557
H12 H5 3.5513 no 5_556
H12 H6 3.5513 no 7_546
H12 H11 2.5360 no 5_556
H13 N1 3.0179 no 5_556
H13 C5 3.5851 no 5_556
H13 C6 3.2221 no 5_556
H13 C7 3.0157 no 5_556
H13 H3 3.4881 no 5_557
H13 H4 3.0422 no 5_557
H13 H5 2.4276 no 5_556
H13 H5 3.4810 no 5_557
H13 H5 3.2272 no 7_546
H13 H6 3.2272 no 5_556
H13 H6 2.4276 no 7_546
H13 H6 3.4810 no 7_547
H13 H13 2.8845 no 3_545
H13 H14 3.4992 no 3_545
H14 C7 3.5141 no 5_557
H14 C18 3.2171 no 3_545
H14 C21 3.5189 no 2_545
H14 C22 3.5668 no 2_545
H14 H4 3.4380 no 5_557
H14 H5 2.9936 no 5_557
H14 H5 3.5657 no 7_547
H14 H6 3.5657 no 5_557
H14 H6 2.9936 no 7_547
H14 H7 3.5120 no 1_554
H14 H13 3.4992 no 3_545
H14 H14 2.3937 no 3_545

loop_
_geom_torsion_atom_site_label_1
_geom_torsion_atom_site_label_2
_geom_torsion_atom_site_label_3
_geom_torsion_atom_site_label_4
_geom_torsion
_geom_torsion_publ_flag
_geom_torsion_site_symmetry_1
_geom_torsion_site_symmetry_3
_geom_torsion_site_symmetry_4
C1 S1 C1 C2 143.9(2) no . 3_555 3_555
C1 S1 C1 C6 -39.0(3) no . 3_555 3_555
C1 S1 C1 C2 -143.9(2) no 3_555 . .
C1 S1 C1 C6 39.0(3) no 3_555 . .
C8 O1 C19 C14 8.2(5) no . . .
C8 O1 C19 C18 -173.8(3) no . . .
C19 O1 C8 C9 171.0(3) no . . .
C19 O1 C8 C13 -10.3(4) no . . .
C20 O2 C20 C20 0.0(7) no . 3_555 .
C20 O2 C20 C21 -77.1(10) no . 3_555 3_555
C20 O2 C20 C21 -48.0(8) no . 3_555 .
C20 O2 C20 C23 -123.6(10) no . 3_555 .
C20 O2 C20 C20 0.0(7) no 3_555 . 3_555
C20 O2 C20 C21 77.1(10) no 3_555 . .
C20 O2 C20 C21 48.0(8) no 3_555 . 3_555
C20 O2 C20 C23 123.6(10) no 3_555 . 3_555
C20 O2 C23 C20 53.4(10) no . . 3_555
C20 O2 C23 C21 18.3(12) no . . 3_555
C20 O2 C23 C22 -30.0(16) no . . .
C20 O2 C23 C23 -68.3(10) no . . 3_555
C23 O2 C20 C20 -65.5(11) no . . 3_555
C23 O2 C20 C21 11.5(14) no . . .
C23 O2 C20 C21 -17.6(11) no . . 3_555
C23 O2 C20 C23 58.0(11) no . . 3_555
C20 O2 C23 C20 -0.0(6) no . 3_555 .
C20 O2 C23 C21 35.1(8) no . 3_555 .
C20 O2 C23 C22 83.3(12) no . 3_555 .
C20 O2 C23 C23 121.7(10) no . 3_555 .
C23 O2 C20 C20 -123.6(10) no 3_555 . 3_555
C23 O2 C20 C21 -46.5(9) no 3_555 . .
C23 O2 C20 C21 -75.6(8) no 3_555 . 3_555
C23 O2 C20 C23 0.0(7) no 3_555 . 3_555
C20 O2 C23 C20 0.0(6) no 3_555 . 3_555
C20 O2 C23 C21 -35.1(8) no 3_555 . 3_555
C20 O2 C23 C22 -83.3(12) no 3_555 . .
C20 O2 C23 C23 -121.7(10) no 3_555 . 3_555
C23 O2 C20 C20 123.6(10) no . 3_555 .
C23 O2 C20 C21 46.5(9) no . 3_555 3_555
C23 O2 C20 C21 75.6(8) no . 3_555 .
C23 O2 C20 C23 -0.0(7) no . 3_555 .
C20 O2 C23 C20 -53.4(10) no 3_555 3_555 .
C20 O2 C23 C21 -18.3(12) no 3_555 3_555 .
C20 O2 C23 C22 30.0(16) no 3_555 3_555 .
C20 O2 C23 C23 68.3(10) no 3_555 3_555 .
C23 O2 C20 C20 65.5(11) no 3_555 3_555 .
C23 O2 C20 C21 -11.5(14) no 3_555 3_555 3_555
C23 O2 C20 C21 17.6(11) no 3_555 3_555 .
C23 O2 C20 C23 -58.0(11) no 3_555 3_555 .
C23 O2 C23 C20 -121.7(11) no . 3_555 .
C23 O2 C23 C21 -86.6(10) no . 3_555 .
C23 O2 C23 C22 -38.4(12) no . 3_555 .
C23 O2 C23 C23 0.0(8) no . 3_555 .
C23 O2 C23 C20 121.7(11) no 3_555 . 3_555
C23 O2 C23 C21 86.6(10) no 3_555 . 3_555
C23 O2 C23 C22 38.4(12) no 3_555 . .
C23 O2 C23 C23 0.0(8) no 3_555 . 3_555
C6 N1 C6 C1 42.2(4) no . 3_555 3_555
C6 N1 C6 C5 -138.5(3) no . 3_555 3_555
C6 N1 C6 C1 -42.2(4) no 3_555 . .
C6 N1 C6 C5 138.5(3) no 3_555 . .
C7 N1 C6 C1 170.6(3) no . . .
C7 N1 C6 C5 -8.7(5) no . . .
C7 N1 C6 C1 -170.6(3) no . 3_555 3_555
C7 N1 C6 C5 8.7(5) no . 3_555 3_555
C3 N2 C13 C8 171.9(3) no . . .
C3 N2 C13 C12 -9.1(4) no . . .
C13 N2 C3 C2 106.3(4) no . . .
C13 N2 C3 C4 -73.3(4) no . . .
C3 N2 C14 C15 7.0(5) no . . .
C3 N2 C14 C19 -173.5(3) no . . .
C14 N2 C3 C2 -90.4(4) no . . .
C14 N2 C3 C4 90.0(4) no . . .
C13 N2 C14 C15 170.4(3) no . . .
C13 N2 C14 C19 -10.1(4) no . . .
C14 N2 C13 C8 8.1(4) no . . .
C14 N2 C13 C12 -172.8(3) no . . .
S1 C1 C2 C3 -175.47(19) no . . .
S1 C1 C6 N1 -3.9(4) no . . .
S1 C1 C6 C5 175.46(18) no . . .
C2 C1 C6 N1 179.0(3) no . . .
C2 C1 C6 C5 -1.7(4) no . . .
C6 C1 C2 C3 1.6(5) no . . .
C1 C2 C3 N2 -178.7(3) no . . .
C1 C2 C3 C4 0.9(5) no . . .
N2 C3 C4 C5 176.3(3) no . . .
C2 C3 C4 C5 -3.3(5) no . . .
C3 C4 C5 C6 3.3(5) no . . .
C4 C5 C6 N1 178.6(3) no . . .
C4 C5 C6 C1 -0.7(5) no . . .
O1 C8 C9 C10 177.8(3) no . . .
O1 C8 C13 N2 2.2(5) no . . .
O1 C8 C13 C12 -176.9(3) no . . .
C9 C8 C13 N2 -179.2(3) no . . .
C9 C8 C13 C12 1.8(5) no . . .
C13 C8 C9 C10 -0.9(5) no . . .
C8 C9 C10 C11 -0.7(5) no . . .
C9 C10 C11 C12 1.4(5) no . . .
C10 C11 C12 C13 -0.5(5) no . . .
C11 C12 C13 N2 179.9(3) no . . .
C11 C12 C13 C8 -1.1(5) no . . .
N2 C14 C15 C16 176.7(3) no . . .
N2 C14 C19 O1 1.9(5) no . . .
N2 C14 C19 C18 -176.0(3) no . . .
C15 C14 C19 O1 -178.6(3) no . . .
C15 C14 C19 C18 3.5(5) no . . .
C19 C14 C15 C16 -2.9(5) no . . .
C14 C15 C16 C17 1.0(5) no . . .
C15 C16 C17 C18 0.4(5) no . . .
C16 C17 C18 C19 0.3(5) no . . .
C17 C18 C19 O1 179.7(3) no . . .
C17 C18 C19 C14 -2.2(5) no . . .
O2 C20 C20 O2 0.0(7) no . 3_555 .
O2 C20 C20 C21 104.7(10) no . 3_555 3_555
O2 C20 C20 C21 104.7(10) no . 3_555 .
O2 C20 C20 C23 39.6(8) no . 3_555 .
O2 C20 C21 C20 -57.6(7) no . . 3_555
O2 C20 C21 C21 -57.6(14) no . . 3_555
O2 C20 C21 C22 11.7(18) no . . .
O2 C20 C21 C23 37.5(9) no . . 3_555
O2 C20 C21 C20 -57.7(8) no . 3_555 3_555
O2 C20 C21 C21 122.3(12) no . 3_555 .
O2 C20 C21 C22 62.8(10) no . 3_555 .
O2 C20 C21 C23 12.7(8) no . 3_555 .
O2 C20 C23 O2 0.0(5) no . 3_555 .
O2 C20 C23 C21 -128.1(10) no . 3_555 .
O2 C20 C23 C22 -104.1(11) no . 3_555 .
O2 C20 C23 C23 -45.9(8) no . 3_555 .
C20 C20 C21 C20 0.0(6) no 3_555 . 3_555
C20 C20 C21 C21 0.0(13) no 3_555 . 3_555
C20 C20 C21 C22 69.3(16) no 3_555 . .
C20 C20 C21 C23 95.2(9) no 3_555 . 3_555
C21 C20 C20 O2 -104.7(10) no . 3_555 .
C21 C20 C20 C21 0.0(9) no . 3_555 3_555
C21 C20 C20 C21 0.0(8) no . 3_555 .
C21 C20 C20 C23 -65.1(10) no . 3_555 .
C20 C20 C21 C20 0.0(7) no 3_555 3_555 3_555
C20 C20 C21 C21 180(803308) no 3_555 3_555 .
C20 C20 C21 C22 120.5(14) no 3_555 3_555 .
C20 C20 C21 C23 70.4(10) no 3_555 3_555 .
C21 C20 C20 O2 -104.7(10) no 3_555 3_555 .
C21 C20 C20 C21 0.0(8) no 3_555 3_555 3_555
C21 C20 C20 C21 0.0(9) no 3_555 3_555 .
C21 C20 C20 C23 -65.1(9) no 3_555 3_555 .
C20 C20 C23 O2 45.9(9) no 3_555 3_555 .
C20 C20 C23 C21 -82.2(10) no 3_555 3_555 .
C20 C20 C23 C22 -58.2(12) no 3_555 3_555 .
C20 C20 C23 C23 -0.0(11) no 3_555 3_555 .
C23 C20 C20 O2 -39.6(7) no 3_555 3_555 .
C23 C20 C20 C21 65.1(8) no 3_555 3_555 3_555
C23 C20 C20 C21 65.1(7) no 3_555 3_555 .
C23 C20 C20 C23 0.0(9) no 3_555 3_555 .
C21 C20 C21 C20 -180(1239393) no . 3_555 3_555
C21 C20 C21 C21 0.0(13) no . 3_555 .
C21 C20 C21 C22 -59.5(16) no . 3_555 .
C21 C20 C21 C23 -109.6(18) no . 3_555 .
C21 C20 C21 C20 0.0(15) no 3_555 . 3_555
C21 C20 C21 C21 0.0(10) no 3_555 . 3_555
C21 C20 C21 C22 69.3(18) no 3_555 . .
C21 C20 C21 C23 95.2(16) no 3_555 . 3_555
C21 C20 C23 O2 128.1(14) no . 3_555 .
C21 C20 C23 C21 0.0(11) no . 3_555 .
C21 C20 C23 C22 24.0(12) no . 3_555 .
C21 C20 C23 C23 82.2(13) no . 3_555 .
C23 C20 C21 C20 -95.2(9) no 3_555 . 3_555
C23 C20 C21 C21 -95.2(13) no 3_555 . 3_555
C23 C20 C21 C22 -25.9(12) no 3_555 . .
C23 C20 C21 C23 0.0(6) no 3_555 . 3_555
C21 C20 C23 O2 91.9(9) no 3_555 3_555 .
C21 C20 C23 C21 -36.3(7) no 3_555 3_555 .
C21 C20 C23 C22 -12.2(9) no 3_555 3_555 .
C21 C20 C23 C23 45.9(9) no 3_555 3_555 .
C23 C20 C21 C20 -108.5(10) no 3_555 3_555 3_555
C23 C20 C21 C21 71.5(10) no 3_555 3_555 .
C23 C20 C21 C22 12.1(9) no 3_555 3_555 .
C23 C20 C21 C23 -38.1(7) no 3_555 3_555 .
C20 C21 C21 C20 0.0(15) no . 3_555 3_555
C20 C21 C21 C20 0.0(5) no . 3_555 .
C20 C21 C21 C22 112.3(12) no . 3_555 .
C20 C21 C21 C23 68.6(13) no . 3_555 .
C20 C21 C22 C21 -87.7(17) no . . 3_555
C20 C21 C22 C23 -28.4(17) no . . .
C20 C21 C22 C23 31.1(14) no . . 3_555
C20 C21 C23 O2 -35.8(10) no . 3_555 .
C20 C21 C23 C20 0.0(6) no . 3_555 .
C20 C21 C23 C22 -149.1(15) no . 3_555 .
C20 C21 C23 C23 -93.9(11) no . 3_555 .
C20 C21 C21 C20 0.0(5) no 3_555 3_555 3_555
C20 C21 C21 C20 0.0(15) no 3_555 3_555 .
C20 C21 C21 C22 112.3(12) no 3_555 3_555 .
C20 C21 C21 C23 68.6(10) no 3_555 3_555 .
C20 C21 C22 C21 -44.5(8) no 3_555 . 3_555
C20 C21 C22 C23 14.8(10) no 3_555 . .
C20 C21 C22 C23 74.3(8) no 3_555 . 3_555
C20 C21 C23 O2 12.1(8) no 3_555 3_555 .
C20 C21 C23 C20 47.9(7) no 3_555 3_555 .
C20 C21 C23 C22 -101.2(11) no 3_555 3_555 .
C20 C21 C23 C23 -45.9(8) no 3_555 3_555 .
C21 C21 C22 C21 0.0(9) no 3_555 . 3_555
C21 C21 C22 C23 59.3(12) no 3_555 . .
C21 C21 C22 C23 118.8(13) no 3_555 . 3_555
C22 C21 C21 C20 -112.3(12) no . 3_555 3_555
C22 C21 C21 C20 -112.3(12) no . 3_555 .
C22 C21 C21 C22 0.0(5) no . 3_555 .
C22 C21 C21 C23 -43.7(9) no . 3_555 .
C21 C21 C23 O2 58.1(15) no 3_555 3_555 .
C21 C21 C23 C20 93.9(16) no 3_555 3_555 .
C21 C21 C23 C22 -55.3(14) no 3_555 3_555 .
C21 C21 C23 C23 0.0(15) no 3_555 3_555 .
C23 C21 C21 C20 -68.6(13) no 3_555 3_555 3_555
C23 C21 C21 C20 -68.6(10) no 3_555 3_555 .
C23 C21 C21 C22 43.7(9) no 3_555 3_555 .
C23 C21 C21 C23 0.0(12) no 3_555 3_555 .
C22 C21 C23 O2 113.3(12) no . 3_555 .
C22 C21 C23 C20 149.1(15) no . 3_555 .
C22 C21 C23 C22 0.0(4) no . 3_555 .
C22 C21 C23 C23 55.3(8) no . 3_555 .
C23 C21 C22 C21 -118.8(11) no 3_555 . 3_555
C23 C21 C22 C23 -59.5(9) no 3_555 . .
C23 C21 C22 C23 0.0(7) no 3_555 . 3_555
C21 C22 C23 O2 31.9(15) no . . .
C21 C22 C23 C20 -15.2(12) no . . 3_555
C21 C22 C23 C21 -37.1(10) no . . 3_555
C21 C22 C23 C23 69.9(11) no . . 3_555
C21 C22 C23 O2 -69.0(13) no . 3_555 .
C21 C22 C23 C20 -21.9(10) no . 3_555 .
C21 C22 C23 C21 0.0(9) no . 3_555 .
C21 C22 C23 C23 -106.9(12) no . 3_555 .
C21 C22 C23 O2 69.0(13) no 3_555 . .
C21 C22 C23 C20 21.9(10) no 3_555 . 3_555
C21 C22 C23 C21 0.0(9) no 3_555 . 3_555
C21 C22 C23 C23 106.9(12) no 3_555 . 3_555
C21 C22 C23 O2 -31.9(15) no 3_555 3_555 .
C21 C22 C23 C20 15.2(12) no 3_555 3_555 .
C21 C22 C23 C21 37.1(10) no 3_555 3_555 .
C21 C22 C23 C23 -69.9(11) no 3_555 3_555 .
C23 C22 C23 O2 37.9(13) no . 3_555 .
C23 C22 C23 C20 85.1(12) no . 3_555 .
C23 C22 C23 C21 106.9(12) no . 3_555 .
C23 C22 C23 C23 0.0(9) no . 3_555 .
C23 C22 C23 O2 -37.9(13) no 3_555 . .
C23 C22 C23 C20 -85.1(12) no 3_555 . 3_555
C23 C22 C23 C21 -106.9(12) no 3_555 . 3_555
C23 C22 C23 C23 0.0(9) no 3_555 . 3_555
O2 C23 C23 O2 0.0(7) no . 3_555 .
O2 C23 C23 C20 38.8(9) no . 3_555 .
O2 C23 C23 C21 85.1(11) no . 3_555 .
O2 C23 C23 C22 134.8(14) no . 3_555 .
C20 C23 C23 O2 -38.8(8) no 3_555 3_555 .
C20 C23 C23 C20 0.0(8) no 3_555 3_555 .
C20 C23 C23 C21 46.3(8) no 3_555 3_555 .
C20 C23 C23 C22 96.0(10) no 3_555 3_555 .
C21 C23 C23 O2 -85.1(10) no 3_555 3_555 .
C21 C23 C23 C20 -46.3(8) no 3_555 3_555 .
C21 C23 C23 C21 0.0(8) no 3_555 3_555 .
C21 C23 C23 C22 49.7(8) no 3_555 3_555 .
C22 C23 C23 O2 -134.8(15) no . 3_555 .
C22 C23 C23 C20 -96.0(12) no . 3_555 .
C22 C23 C23 C21 -49.7(10) no . 3_555 .
C22 C23 C23 C22 0.0(9) no . 3_555 .
